data_4350461
loop_
_publ_author_name
'Turner, Luke E.'
'Davidson, Matthew G.'
'Jones, Matthew D.'
'Ott, Holger'
'Schulz, Verena S.'
'Wilson, Paul J.'

_publ_section_title
;
 Bis(bismuth)toluene inverted-sandwich complex supported by
 aminetris(phenoxide) ligands.
;
_journal_issue 16
_journal_name_full 'Inorganic chemistry'
_journal_page_first 6123
_journal_page_last 6125
_journal_paper_doi 10.1021/ic0609406
_journal_volume 45
_journal_year 2006
_chemical_formula_moiety '2(C45 H66 Bi N O3), C7 H8 '
_chemical_formula_sum 'C97 H140 Bi2 N2 O6'
_chemical_formula_weight 1848.07
_space_group_IT_number 15
_space_group_name_Hall '-C 2yc'
_space_group_name_H-M_alt 'C 1 2/c 1'
_symmetry_cell_setting monoclinic
_symmetry_space_group_name_H-M 'C 1 2/c 1'
_atom_sites_solution_hydrogens geom
_atom_sites_solution_primary direct
_atom_sites_solution_secondary difmap
_audit_creation_method SHELXL-97
_cell_angle_alpha 90.00
_cell_angle_beta 90.3940(10)
_cell_angle_gamma 90.00
_cell_formula_units_Z 4
_cell_length_a 20.5340(2)
_cell_length_b 11.13500(10)
_cell_length_c 40.2690(4)
_cell_measurement_reflns_used 3.53
_cell_measurement_temperature 150(2)
_cell_measurement_theta_max 49005
_cell_measurement_theta_min 27.54
_cell_volume 9207.13(15)
_computing_cell_refinement 'HKL Scalepack (Otwinski & Minor, 1997)'
_computing_data_collection 'Collect (Nonius BV, 1997-2000)'
_computing_data_reduction 'HKL Denzo & Scalepack (Otwinski & Minor 1997)'
_computing_molecular_graphics 'Ortep-3 for Windows (Farrugia, 1997)'
_computing_publication_material 'WinGX publication routines (Farrugia, 1999)'
_computing_structure_refinement 'SHELXL-97 (Sheldrick, 1997)'
_computing_structure_solution
; 
 SIR97- Altomare A., Burla M.C., Camalli M., Cascarano G.L., Giacovazzo C. , 
 Guagliardi A., Moliterni A.G.G., Polidori G.,Spagna R. 
 (1999) J. Appl. Cryst. 32, 115-119.
;
_diffrn_ambient_temperature 150(2)
_diffrn_measured_fraction_theta_full 0.976
_diffrn_measured_fraction_theta_max 0.976
_diffrn_measurement_device_type 'nonius kappa ccd'
_diffrn_measurement_method ccd
_diffrn_radiation_monochromator graphite
_diffrn_radiation_source 'fine-focus sealed tube'
_diffrn_radiation_type MoK\a
_diffrn_radiation_wavelength 0.71073
_diffrn_reflns_av_R_equivalents 0.0552
_diffrn_reflns_av_sigmaI/netI 0.0411
_diffrn_reflns_limit_h_max 26
_diffrn_reflns_limit_h_min -26
_diffrn_reflns_limit_k_max 14
_diffrn_reflns_limit_k_min -14
_diffrn_reflns_limit_l_max 52
_diffrn_reflns_limit_l_min -52
_diffrn_reflns_number 48999
_diffrn_reflns_theta_full 27.54
_diffrn_reflns_theta_max 27.54
_diffrn_reflns_theta_min 3.53
_exptl_absorpt_coefficient_mu 3.868
_exptl_absorpt_correction_T_max 0.5946
_exptl_absorpt_correction_T_min 0.447
_exptl_absorpt_correction_type multi-scan
_exptl_absorpt_process_details
; 
 multi-scan from symmetry-related measurements 
 Sortav (Blessing 1995) 
;
_exptl_crystal_colour orange
_exptl_crystal_density_diffrn 1.333
_exptl_crystal_density_method 'not measured'
_exptl_crystal_description block
_exptl_crystal_F_000 3800
_exptl_crystal_size_max 0.25
_exptl_crystal_size_mid 0.20
_exptl_crystal_size_min 0.15
_refine_diff_density_max 0.957
_refine_diff_density_min -1.717
_refine_diff_density_rms 0.157
_refine_ls_extinction_method none
_refine_ls_goodness_of_fit_ref 1.093
_refine_ls_hydrogen_treatment constr
_refine_ls_matrix_type full
_refine_ls_number_parameters 702
_refine_ls_number_reflns 10382
_refine_ls_number_restraints 0
_refine_ls_restrained_S_all 1.093
_refine_ls_R_factor_all 0.0469
_refine_ls_R_factor_gt 0.0373
_refine_ls_shift/su_max 0.002
_refine_ls_shift/su_mean 0.000
_refine_ls_structure_factor_coef Fsqd
_refine_ls_weighting_details 'calc w=1/[\s^2^(Fo^2^)+(0.0365P)^2^+35.3722P] where P=(Fo^2^+2Fc^2^)/3'
_refine_ls_weighting_scheme calc
_refine_ls_wR_factor_gt 0.0875
_refine_ls_wR_factor_ref 0.0918
_reflns_number_gt 9027
_reflns_number_total 10382
_reflns_threshold_expression >2sigma(I)
_cod_data_source_file ic0609406si20060530_104504.cif
_cod_data_source_block k04mgd10
_cod_original_sg_symbol_H-M C2/c
_cod_database_code 4350461

loop_
_symmetry_equiv_pos_as_xyz
'x, y, z'
'-x, y, -z+1/2'
'x+1/2, y+1/2, z'
'-x+1/2, y+1/2, -z+1/2'
'-x, -y, -z'
'x, -y, z-1/2'
'-x+1/2, -y+1/2, -z'
'x+1/2, -y+1/2, z-1/2'

loop_
_atom_site_label
_atom_site_type_symbol
_atom_site_fract_x
_atom_site_fract_y
_atom_site_fract_z
_atom_site_U_iso_or_equiv
_atom_site_adp_type
_atom_site_occupancy
_atom_site_symmetry_multiplicity
_atom_site_calc_flag
_atom_site_refinement_flags
_atom_site_disorder_assembly
_atom_site_disorder_group
Bi1 Bi 0.039951(6) 0.139632(13) 0.171725(3) 0.02752(6) Uani 1 1 d . . .
O1 O -0.0299(3) 0.0000(7) 0.15520(15) 0.0339(15) Uani 0.448(4) 1 d P A 1
N1 N 0.06772(15) 0.1315(3) 0.11500(7) 0.0262(6) Uani 1 1 d . A .
C1 C 0.0546(5) 0.0085(8) 0.1018(2) 0.0283(18) Uani 0.448(4) 1 d P A 1
H1A H 0.0747 -0.0508 0.1171 0.034 Uiso 0.448(4) 1 calc PR A 1
H1B H 0.0763 0.0004 0.0800 0.034 Uiso 0.448(4) 1 calc PR A 1
C1' C 0.0124(4) 0.1614(8) 0.0930(2) 0.0293(16) Uani 0.552(4) 1 d P A 2
H1'1 H 0.0292 0.1743 0.0703 0.035 Uiso 0.552(4) 1 calc PR A 2
H1'2 H -0.0068 0.2382 0.1005 0.035 Uiso 0.552(4) 1 calc PR A 2
O2 O 0.0162(3) 0.3207(6) 0.16010(15) 0.0357(15) Uani 0.448(4) 1 d P A 1
O3 O 0.1442(3) 0.1073(6) 0.17693(14) 0.0356(16) Uani 0.448(4) 1 d P A 1
C2' C 0.1242(6) 0.2144(9) 0.1079(3) 0.027(2) Uani 0.552(4) 1 d P A 2
H2'1 H 0.1591 0.2002 0.1246 0.033 Uiso 0.552(4) 1 calc PR A 2
H2'2 H 0.1420 0.1954 0.0857 0.033 Uiso 0.552(4) 1 calc PR A 2
C11 C -0.0559(4) -0.0281(9) 0.1254(2) 0.0266(17) Uani 0.448(4) 1 d P A 1
C12 C -0.1265(2) -0.0476(5) 0.12029(12) 0.0533(14) Uani 1 1 d . . .
C13 C -0.1463(2) -0.0803(5) 0.08847(11) 0.0430(10) Uani 1 1 d . A .
H13 H -0.1875 -0.1186 0.0863 0.052 Uiso 1 1 calc R . .
C14 C -0.1113(2) -0.0618(5) 0.05990(12) 0.0469(12) Uani 1 1 d . . .
C15 C -0.0423(5) -0.0436(10) 0.0660(2) 0.035(2) Uani 0.448(4) 1 d P A 1
H15 H -0.0136 -0.0462 0.0476 0.042 Uiso 0.448(4) 1 calc PR A 1
C16 C -0.0159(4) -0.0224(8) 0.0975(2) 0.0271(17) Uani 0.448(4) 1 d P A 1
C17 C -0.1677(2) -0.0703(6) 0.15118(13) 0.0566(14) Uani 1 1 d . A .
C18 C -0.1369(3) -0.0973(6) 0.02578(12) 0.0568(14) Uani 1 1 d . A .
C21 C 0.0376(4) 0.3942(8) 0.1355(2) 0.0294(18) Uani 0.448(4) 1 d P A 1
C22 C 0.0654(3) 0.5172(4) 0.14152(12) 0.0520(13) Uani 1 1 d . . .
C23 C 0.0766(2) 0.5842(4) 0.11333(12) 0.0417(10) Uani 1 1 d . A .
H23 H 0.0770 0.6691 0.1158 0.050 Uiso 1 1 calc R . .
C24 C 0.0872(3) 0.5391(4) 0.08185(12) 0.0496(12) Uani 1 1 d . . .
C25 C 0.0601(5) 0.4197(9) 0.0768(2) 0.035(2) Uani 0.448(4) 1 d P A 1
H25 H 0.0555 0.3901 0.0548 0.042 Uiso 0.448(4) 1 calc PR A 1
C26 C 0.0410(4) 0.3483(8) 0.1028(2) 0.0298(18) Uani 0.448(4) 1 d P A 1
C27 C 0.0581(3) 0.5726(5) 0.17576(13) 0.0541(13) Uani 1 1 d . A .
C28 C 0.0989(3) 0.6188(5) 0.05156(14) 0.0558(14) Uani 1 1 d . A .
C31 C 0.1878(4) 0.0565(10) 0.1568(2) 0.0306(19) Uani 0.448(4) 1 d P A 1
C32 C 0.2352(2) -0.0255(5) 0.16941(10) 0.0440(11) Uani 1 1 d . . .
C33 C 0.2819(2) -0.0571(5) 0.14709(11) 0.0451(11) Uani 1 1 d . A .
H33 H 0.3220 -0.0860 0.1559 0.054 Uiso 1 1 calc R . .
C34 C 0.2762(2) -0.0507(5) 0.11261(11) 0.0459(12) Uani 1 1 d . . .
C35 C 0.2279(5) 0.0304(12) 0.1006(3) 0.041(2) Uani 0.448(4) 1 d P A 1
H35 H 0.2258 0.0498 0.0776 0.049 Uiso 0.448(4) 1 calc PR A 1
C36 C 0.1844(4) 0.0805(8) 0.1222(2) 0.0262(17) Uani 0.448(4) 1 d P A 1
C37 C 0.2450(2) -0.0338(4) 0.20708(11) 0.0413(10) Uani 1 1 d . A .
C38 C 0.3310(3) -0.0834(7) 0.08939(12) 0.073(2) Uani 1 1 d . A .
C41 C 0.0000 0.0196(7) 0.2500 0.0448(15) Uani 1 2 d S . .
C42 C 0.0564(2) 0.0835(6) 0.25750(10) 0.0487(12) Uani 1 1 d . . .
H42 H 0.0954 0.0416 0.2627 0.058 Uiso 1 1 calc R . .
C43 C 0.0559(3) 0.2067(7) 0.25746(12) 0.0641(17) Uani 1 1 d . . .
H43 H 0.0948 0.2494 0.2626 0.077 Uiso 1 1 calc R . .
C44 C 0.0000 0.2689(8) 0.2500 0.073(3) Uani 1 2 d S . .
H44 H 0.0000 0.3543 0.2500 0.088 Uiso 1 2 calc SR . .
C45 C 0.0000 -0.1132(8) 0.2500 0.084(3) Uani 1 2 d S . .
H45A H -0.0440 -0.1425 0.2546 0.126 Uiso 0.50 1 calc PR . .
H45B H 0.0300 -0.1425 0.2672 0.126 Uiso 0.50 1 calc PR . .
H45C H 0.0140 -0.1425 0.2282 0.126 Uiso 0.50 1 calc PR . .
C51 C -0.2323(3) -0.1312(7) 0.14246(17) 0.081(2) Uani 1 1 d . . .
H51A H -0.2574 -0.0794 0.1275 0.122 Uiso 1 1 calc R A .
H51B H -0.2571 -0.1451 0.1628 0.122 Uiso 1 1 calc R . .
H51C H -0.2237 -0.2082 0.1315 0.122 Uiso 1 1 calc R . .
C52 C -0.1306(4) -0.1517(7) 0.17512(16) 0.082(2) Uani 1 1 d . . .
H52A H -0.1210 -0.2282 0.1642 0.123 Uiso 1 1 calc R A .
H52B H -0.1572 -0.1664 0.1948 0.123 Uiso 1 1 calc R . .
H52C H -0.0898 -0.1127 0.1818 0.123 Uiso 1 1 calc R . .
C53 C -0.1845(4) 0.0493(7) 0.16846(16) 0.088(2) Uani 1 1 d . . .
H53A H -0.1444 0.0943 0.1729 0.131 Uiso 1 1 calc R A .
H53B H -0.2066 0.0328 0.1895 0.131 Uiso 1 1 calc R . .
H53C H -0.2132 0.0968 0.1540 0.131 Uiso 1 1 calc R . .
C54 C -0.2024(7) -0.1538(14) 0.0267(3) 0.087(6) Uani 0.593(13) 1 d P A 1
H54A H -0.2167 -0.1725 0.0040 0.130 Uiso 0.593(13) 1 calc PR A 1
H54B H -0.2334 -0.0981 0.0369 0.130 Uiso 0.593(13) 1 calc PR A 1
H54C H -0.2003 -0.2279 0.0398 0.130 Uiso 0.593(13) 1 calc PR A 1
C55 C -0.0924(8) -0.1740(16) 0.0073(3) 0.094(5) Uani 0.593(13) 1 d P A 1
H55A H -0.0880 -0.2515 0.0186 0.141 Uiso 0.593(13) 1 calc PR A 1
H55B H -0.0497 -0.1352 0.0060 0.141 Uiso 0.593(13) 1 calc PR A 1
H55C H -0.1097 -0.1867 -0.0152 0.141 Uiso 0.593(13) 1 calc PR A 1
C56 C -0.1438(9) 0.0251(14) 0.0061(4) 0.112(6) Uani 0.593(13) 1 d P A 1
H56A H -0.1011 0.0640 0.0047 0.167 Uiso 0.593(13) 1 calc PR A 1
H56B H -0.1741 0.0781 0.0179 0.167 Uiso 0.593(13) 1 calc PR A 1
H56C H -0.1606 0.0091 -0.0163 0.167 Uiso 0.593(13) 1 calc PR A 1
C57 C -0.0106(3) 0.5444(6) 0.18883(15) 0.0666(16) Uani 1 1 d . . .
H57A H -0.0433 0.5745 0.1731 0.100 Uiso 1 1 calc R A .
H57B H -0.0166 0.5834 0.2104 0.100 Uiso 1 1 calc R . .
H57C H -0.0156 0.4574 0.1913 0.100 Uiso 1 1 calc R . .
C58 C 0.1075(4) 0.5306(9) 0.20009(16) 0.101(3) Uani 1 1 d . . .
H58A H 0.1034 0.4436 0.2030 0.151 Uiso 1 1 calc R A .
H58B H 0.1006 0.5709 0.2214 0.151 Uiso 1 1 calc R . .
H58C H 0.1511 0.5496 0.1919 0.151 Uiso 1 1 calc R . .
C59 C 0.0565(4) 0.7093(5) 0.17288(14) 0.078(2) Uani 1 1 d . . .
H59A H 0.0983 0.7381 0.1643 0.117 Uiso 1 1 calc R A .
H59B H 0.0489 0.7445 0.1948 0.117 Uiso 1 1 calc R . .
H59C H 0.0214 0.7332 0.1577 0.117 Uiso 1 1 calc R . .
C60 C 0.0541(8) 0.5810(14) 0.0231(3) 0.075(4) Uani 0.540(15) 1 d P A 1
H60A H 0.0599 0.6357 0.0043 0.113 Uiso 0.540(15) 1 calc PR A 1
H60B H 0.0087 0.5840 0.0305 0.113 Uiso 0.540(15) 1 calc PR A 1
H60C H 0.0648 0.4989 0.0162 0.113 Uiso 0.540(15) 1 calc PR A 1
C61 C 0.1699(8) 0.5981(17) 0.0381(4) 0.097(6) Uani 0.540(15) 1 d P A 1
H61A H 0.1788 0.6559 0.0203 0.146 Uiso 0.540(15) 1 calc PR A 1
H61B H 0.1736 0.5162 0.0294 0.146 Uiso 0.540(15) 1 calc PR A 1
H61C H 0.2015 0.6094 0.0562 0.146 Uiso 0.540(15) 1 calc PR A 1
C62 C 0.0935(17) 0.7497(14) 0.0589(5) 0.145(13) Uani 0.540(15) 1 d P A 1
H62A H 0.1278 0.7730 0.0746 0.217 Uiso 0.540(15) 1 calc PR A 1
H62B H 0.0508 0.7666 0.0685 0.217 Uiso 0.540(15) 1 calc PR A 1
H62C H 0.0985 0.7955 0.0382 0.217 Uiso 0.540(15) 1 calc PR A 1
C63 C 0.1948(3) -0.1173(6) 0.22241(15) 0.0632(15) Uani 1 1 d . . .
H63A H 0.1985 -0.1973 0.2124 0.095 Uiso 1 1 calc R A .
H63B H 0.1510 -0.0854 0.2182 0.095 Uiso 1 1 calc R . .
H63C H 0.2025 -0.1229 0.2464 0.095 Uiso 1 1 calc R . .
C64 C 0.2389(4) 0.0913(6) 0.22271(14) 0.085(2) Uani 1 1 d . . .
H64A H 0.2407 0.0842 0.2470 0.127 Uiso 1 1 calc R A .
H64B H 0.1973 0.1274 0.2160 0.127 Uiso 1 1 calc R . .
H64C H 0.2748 0.1421 0.2151 0.127 Uiso 1 1 calc R . .
C65 C 0.3117(3) -0.0883(9) 0.21521(14) 0.092(3) Uani 1 1 d . . .
H65A H 0.3142 -0.1072 0.2390 0.138 Uiso 1 1 calc R A .
H65B H 0.3460 -0.0306 0.2096 0.138 Uiso 1 1 calc R . .
H65C H 0.3177 -0.1620 0.2023 0.138 Uiso 1 1 calc R . .
C66 C 0.3372(6) -0.2166(13) 0.0883(5) 0.236(10) Uani 1 1 d . . .
H66A H 0.2942 -0.2533 0.0910 0.354 Uiso 1 1 calc R A .
H66B H 0.3662 -0.2435 0.1063 0.354 Uiso 1 1 calc R . .
H66C H 0.3555 -0.2409 0.0669 0.354 Uiso 1 1 calc R . .
C67 C 0.3958(5) -0.0395(16) 0.1002(4) 0.207(8) Uani 1 1 d . . .
H67A H 0.4054 -0.0694 0.1226 0.311 Uiso 1 1 calc R A .
H67B H 0.3958 0.0485 0.1004 0.311 Uiso 1 1 calc R . .
H67C H 0.4290 -0.0685 0.0848 0.311 Uiso 1 1 calc R . .
C68 C 0.3150(8) -0.050(2) 0.0546(3) 0.368(18) Uani 1 1 d . . .
H68A H 0.3457 -0.0899 0.0396 0.552 Uiso 1 1 calc R A .
H68B H 0.3183 0.0369 0.0520 0.552 Uiso 1 1 calc R . .
H68C H 0.2706 -0.0765 0.0493 0.552 Uiso 1 1 calc R . .
O1' O -0.0538(3) 0.0899(7) 0.14974(14) 0.0480(16) Uani 0.552(4) 1 d P A 2
O2' O 0.0808(3) 0.3203(5) 0.16595(12) 0.0378(13) Uani 0.552(4) 1 d P A 2
O3' O 0.1159(2) 0.0065(5) 0.17585(12) 0.0337(12) Uani 0.552(4) 1 d P A 2
C11' C -0.0738(4) 0.0406(9) 0.1206(2) 0.0390(19) Uani 0.552(4) 1 d P A 2
C15' C -0.0598(4) 0.0218(9) 0.06088(19) 0.0356(17) Uani 0.552(4) 1 d P A 2
H15' H -0.0386 0.0456 0.0410 0.043 Uiso 0.552(4) 1 calc PR A 2
C16' C -0.0407(3) 0.0688(7) 0.09139(17) 0.0322(16) Uani 0.552(4) 1 d P A 2
C21' C 0.0854(4) 0.3942(6) 0.13910(17) 0.0306(15) Uani 0.552(4) 1 d P A 2
C25' C 0.1083(4) 0.4153(7) 0.08060(17) 0.0331(16) Uani 0.552(4) 1 d P A 2
H25' H 0.1244 0.3828 0.0605 0.040 Uiso 0.552(4) 1 calc PR A 2
C26' C 0.1048(3) 0.3435(6) 0.10886(17) 0.0267(14) Uani 0.552(4) 1 d P A 2
C31' C 0.1669(4) -0.0163(7) 0.15634(17) 0.0317(15) Uani 0.552(4) 1 d P A 2
C35' C 0.2099(5) -0.0414(9) 0.1009(2) 0.0378(18) Uani 0.552(4) 1 d P A 2
H35' H 0.2017 -0.0492 0.0778 0.045 Uiso 0.552(4) 1 calc PR A 2
C36' C 0.1580(4) -0.0218(7) 0.12153(17) 0.0305(15) Uani 0.552(4) 1 d P A 2
C54' C -0.1495(10) -0.2418(16) 0.0283(3) 0.075(6) Uani 0.407(13) 1 d P A 2
H54D H -0.1615 -0.2731 0.0063 0.112 Uiso 0.407(13) 1 calc PR A 2
H54E H -0.1849 -0.2575 0.0439 0.112 Uiso 0.407(13) 1 calc PR A 2
H54F H -0.1097 -0.2817 0.0361 0.112 Uiso 0.407(13) 1 calc PR A 2
C55' C -0.0872(8) -0.0861(18) -0.0026(3) 0.064(5) Uani 0.407(13) 1 d P A 2
H55D H -0.0479 -0.1320 0.0031 0.097 Uiso 0.407(13) 1 calc PR A 2
H55E H -0.0757 -0.0014 -0.0057 0.097 Uiso 0.407(13) 1 calc PR A 2
H55F H -0.1063 -0.1178 -0.0231 0.097 Uiso 0.407(13) 1 calc PR A 2
C56' C -0.2008(10) -0.045(2) 0.0178(5) 0.090(7) Uani 0.407(13) 1 d P A 2
H56D H -0.2148 -0.0726 -0.0043 0.135 Uiso 0.407(13) 1 calc PR A 2
H56E H -0.1976 0.0425 0.0179 0.135 Uiso 0.407(13) 1 calc PR A 2
H56F H -0.2326 -0.0712 0.0343 0.135 Uiso 0.407(13) 1 calc PR A 2
C60' C 0.1064(11) 0.5507(15) 0.0203(4) 0.085(6) Uani 0.460(15) 1 d P A 2
H60D H 0.1111 0.6069 0.0017 0.127 Uiso 0.460(15) 1 calc PR A 2
H60E H 0.0678 0.5005 0.0166 0.127 Uiso 0.460(15) 1 calc PR A 2
H60F H 0.1451 0.4996 0.0218 0.127 Uiso 0.460(15) 1 calc PR A 2
C61' C 0.1603(10) 0.6894(18) 0.0584(5) 0.101(7) Uani 0.460(15) 1 d P A 2
H61D H 0.1964 0.6338 0.0627 0.152 Uiso 0.460(15) 1 calc PR A 2
H61E H 0.1539 0.7410 0.0778 0.152 Uiso 0.460(15) 1 calc PR A 2
H61F H 0.1705 0.7391 0.0390 0.152 Uiso 0.460(15) 1 calc PR A 2
C62' C 0.0413(13) 0.708(3) 0.0507(7) 0.142(14) Uani 0.460(15) 1 d P A 2
H62D H 0.0441 0.7616 0.0700 0.213 Uiso 0.460(15) 1 calc PR A 2
H62E H 0.0001 0.6640 0.0512 0.213 Uiso 0.460(15) 1 calc PR A 2
H62F H 0.0434 0.7564 0.0303 0.213 Uiso 0.460(15) 1 calc PR A 2
C3' C 0.0914(4) 0.0027(6) 0.10789(18) 0.0296(15) Uani 0.552(4) 1 d P A 2
H3'1 H 0.0603 -0.0551 0.1177 0.036 Uiso 0.552(4) 1 calc PR A 2
H3'2 H 0.0916 -0.0106 0.0836 0.036 Uiso 0.552(4) 1 calc PR A 2
C2 C 0.0222(5) 0.2210(9) 0.0969(2) 0.0265(19) Uani 0.448(4) 1 d P A 1
H2A H 0.0232 0.2046 0.0727 0.032 Uiso 0.448(4) 1 calc PR A 1
H2B H -0.0230 0.2084 0.1046 0.032 Uiso 0.448(4) 1 calc PR A 1
C3 C 0.1354(7) 0.1692(12) 0.1097(4) 0.027(3) Uani 0.448(4) 1 d P A 1
H3A H 0.1426 0.2470 0.1211 0.033 Uiso 0.448(4) 1 calc PR A 1
H3B H 0.1422 0.1819 0.0857 0.033 Uiso 0.448(4) 1 calc PR A 1

loop_
_atom_site_aniso_label
_atom_site_aniso_U_11
_atom_site_aniso_U_22
_atom_site_aniso_U_33
_atom_site_aniso_U_23
_atom_site_aniso_U_13
_atom_site_aniso_U_12
Bi1 0.02596(8) 0.03381(9) 0.02276(8) -0.00274(5) -0.00126(5) -0.00209(6)
O1 0.029(3) 0.044(4) 0.029(3) -0.005(3) -0.002(2) -0.017(3)
N1 0.0275(15) 0.0274(17) 0.0237(14) -0.0002(12) -0.0029(12) -0.0022(13)
C1 0.031(5) 0.025(5) 0.028(4) -0.001(3) -0.006(4) 0.004(4)
C1' 0.029(4) 0.031(5) 0.028(4) 0.001(4) -0.005(3) -0.001(4)
O2 0.041(4) 0.037(4) 0.029(3) -0.010(3) 0.009(3) -0.003(3)
O3 0.030(3) 0.055(4) 0.022(3) -0.007(3) -0.005(2) 0.012(3)
C2' 0.023(5) 0.024(6) 0.036(4) -0.006(5) -0.002(3) -0.001(4)
C11 0.029(4) 0.027(5) 0.024(4) 0.000(3) 0.000(3) -0.001(4)
C12 0.040(2) 0.080(4) 0.039(2) -0.013(2) 0.004(2) -0.024(2)
C13 0.038(2) 0.051(3) 0.040(2) -0.002(2) -0.0067(18) -0.016(2)
C14 0.045(3) 0.055(3) 0.040(2) -0.009(2) -0.008(2) -0.017(2)
C15 0.047(6) 0.029(5) 0.028(5) 0.001(4) -0.006(4) -0.007(4)
C16 0.028(4) 0.024(4) 0.029(4) -0.003(3) -0.001(3) 0.001(3)
C17 0.040(2) 0.084(4) 0.045(3) -0.003(3) 0.007(2) -0.023(3)
C18 0.058(3) 0.075(4) 0.037(2) -0.003(2) -0.014(2) -0.018(3)
C21 0.027(5) 0.028(5) 0.033(4) -0.008(3) -0.001(3) 0.004(3)
C22 0.084(4) 0.029(2) 0.043(2) -0.0028(19) 0.000(2) 0.003(2)
C23 0.047(2) 0.027(2) 0.052(3) -0.0015(19) 0.002(2) -0.0016(19)
C24 0.083(4) 0.026(2) 0.040(2) 0.0011(18) 0.000(2) -0.005(2)
C25 0.038(5) 0.032(5) 0.035(5) -0.006(4) -0.004(4) 0.005(4)
C26 0.032(4) 0.026(4) 0.031(4) -0.002(3) -0.006(3) 0.002(3)
C27 0.056(3) 0.059(3) 0.047(3) -0.014(2) 0.002(2) 0.012(3)
C28 0.080(4) 0.036(3) 0.051(3) 0.007(2) 0.014(3) -0.004(2)
C31 0.027(4) 0.040(6) 0.024(4) -0.006(4) -0.001(3) -0.003(4)
C32 0.046(2) 0.057(3) 0.029(2) -0.0004(19) -0.0079(18) 0.017(2)
C33 0.037(2) 0.060(3) 0.038(2) 0.004(2) -0.0007(18) 0.016(2)
C34 0.045(2) 0.060(3) 0.033(2) 0.001(2) 0.0007(19) 0.020(2)
C35 0.032(5) 0.057(8) 0.035(5) 0.010(5) 0.002(4) 0.011(5)
C36 0.021(3) 0.030(4) 0.028(4) 0.000(3) 0.001(3) 0.001(3)
C37 0.039(2) 0.054(3) 0.032(2) 0.0030(19) -0.0066(18) 0.003(2)
C38 0.062(3) 0.124(6) 0.032(2) 0.009(3) 0.004(2) 0.046(4)
C41 0.052(4) 0.060(4) 0.023(3) 0.000 0.012(3) 0.000
C42 0.039(2) 0.080(4) 0.028(2) 0.002(2) 0.0008(18) 0.007(2)
C43 0.075(4) 0.089(5) 0.029(2) -0.009(3) -0.001(2) -0.031(4)
C44 0.139(10) 0.053(5) 0.028(3) 0.000 0.011(5) 0.000
C45 0.134(10) 0.057(6) 0.062(5) 0.000 0.040(6) 0.000
C51 0.055(3) 0.128(7) 0.061(4) -0.008(4) 0.011(3) -0.045(4)
C52 0.073(4) 0.123(7) 0.050(3) 0.006(3) -0.003(3) -0.002(4)
C53 0.086(5) 0.121(7) 0.057(4) -0.024(4) 0.024(3) -0.025(4)
C54 0.084(9) 0.117(13) 0.059(6) 0.011(7) -0.033(6) -0.058(9)
C55 0.100(10) 0.121(14) 0.061(7) -0.034(8) -0.006(7) -0.015(10)
C56 0.137(15) 0.105(12) 0.092(10) 0.054(9) -0.018(10) -0.032(10)
C57 0.078(4) 0.066(4) 0.056(3) -0.001(3) 0.002(3) -0.002(3)
C58 0.087(5) 0.166(9) 0.049(4) -0.017(4) -0.009(3) 0.032(5)
C59 0.141(7) 0.037(3) 0.057(3) -0.023(2) 0.023(4) 0.008(4)
C60 0.084(10) 0.093(10) 0.049(6) 0.000(6) 0.009(6) 0.017(8)
C61 0.086(10) 0.115(14) 0.090(11) 0.006(10) 0.012(8) -0.029(10)
C62 0.30(4) 0.037(8) 0.098(12) 0.009(7) 0.093(19) 0.008(14)
C63 0.066(4) 0.072(4) 0.052(3) -0.001(3) 0.012(3) -0.009(3)
C64 0.150(7) 0.061(4) 0.044(3) -0.013(3) 0.023(4) -0.024(4)
C65 0.051(3) 0.193(8) 0.033(3) 0.009(4) -0.012(2) 0.035(4)
C66 0.123(9) 0.172(13) 0.41(3) -0.170(16) 0.082(13) 0.034(9)
C67 0.080(7) 0.34(2) 0.201(14) -0.113(14) 0.068(8) -0.052(10)
C68 0.232(15) 0.75(4) 0.121(9) 0.226(17) 0.125(10) 0.37(2)
O1' 0.035(3) 0.074(5) 0.035(3) -0.014(3) 0.001(2) -0.013(3)
O2' 0.054(3) 0.032(3) 0.027(2) -0.005(2) -0.002(2) -0.001(2)
O3' 0.030(3) 0.043(3) 0.028(2) 0.003(2) 0.000(2) 0.003(2)
C11' 0.030(4) 0.055(6) 0.033(4) -0.005(4) 0.000(3) -0.007(4)
C15' 0.037(4) 0.044(5) 0.026(4) 0.006(3) -0.008(3) -0.006(4)
C16' 0.031(3) 0.033(4) 0.032(3) 0.000(3) -0.009(3) -0.001(3)
C21' 0.037(4) 0.028(4) 0.027(3) -0.001(3) -0.007(3) -0.002(3)
C25' 0.042(5) 0.030(4) 0.028(3) -0.008(3) 0.005(3) -0.005(3)
C26' 0.027(3) 0.019(3) 0.034(3) -0.001(2) -0.002(3) -0.005(2)
C31' 0.039(4) 0.027(4) 0.029(3) 0.000(3) -0.001(3) -0.005(3)
C35' 0.045(5) 0.039(5) 0.030(4) -0.002(3) -0.002(3) 0.010(4)
C36' 0.035(4) 0.031(4) 0.026(3) 0.000(3) -0.005(3) 0.002(3)
C54' 0.096(13) 0.088(12) 0.040(7) -0.023(7) 0.005(7) -0.041(10)
C55' 0.084(10) 0.085(12) 0.024(5) -0.013(6) -0.001(6) -0.054(10)
C56' 0.094(14) 0.106(18) 0.070(11) -0.014(11) -0.026(10) 0.009(12)
C60' 0.122(18) 0.073(11) 0.059(8) 0.034(7) -0.003(9) -0.007(10)
C61' 0.115(15) 0.078(13) 0.112(14) -0.012(11) 0.051(11) -0.052(12)
C62' 0.14(2) 0.14(2) 0.15(2) 0.11(2) 0.041(17) 0.056(18)
C3' 0.034(4) 0.025(4) 0.030(4) -0.003(3) -0.004(3) 0.000(3)
C2 0.025(4) 0.021(5) 0.033(5) 0.000(4) -0.006(3) 0.002(4)
C3 0.022(6) 0.028(8) 0.032(5) -0.002(6) 0.000(4) -0.001(5)

loop_
_atom_type_symbol
_atom_type_description
_atom_type_scat_dispersion_real
_atom_type_scat_dispersion_imag
_atom_type_scat_source
C C 0.0033 0.0016 'International Tables Vol C Tables 4.2.6.8 and 6.1.1.4'
H H 0.0000 0.0000 'International Tables Vol C Tables 4.2.6.8 and 6.1.1.4'
Bi Bi -4.1077 10.2566 'International Tables Vol C Tables 4.2.6.8 and 6.1.1.4'
N N 0.0061 0.0033 'International Tables Vol C Tables 4.2.6.8 and 6.1.1.4'
O O 0.0106 0.0060 'International Tables Vol C Tables 4.2.6.8 and 6.1.1.4'

loop_
_geom_angle_atom_site_label_1
_geom_angle_atom_site_label_2
_geom_angle_atom_site_label_3
_geom_angle
_geom_angle_site_symmetry_1
O2 Bi1 O3' 146.5(2) .
O2 Bi1 O3 113.7(3) .
O3' Bi1 O3 33.9(2) .
O2 Bi1 O1' 87.2(3) .
O3' Bi1 O1' 119.4(3) .
O3 Bi1 O1' 149.3(3) .
O2 Bi1 O2' 36.3(2) .
O3' Bi1 O2' 111.2(2) .
O3 Bi1 O2' 77.6(2) .
O1' Bi1 O2' 121.7(3) .
O2 Bi1 O1 116.9(3) .
O3' Bi1 O1 90.4(3) .
O3 Bi1 O1 123.1(3) .
O1' Bi1 O1 29.9(2) .
O2' Bi1 O1 149.3(2) .
O2 Bi1 N1 83.11(18) .
O3' Bi1 N1 82.45(15) .
O3 Bi1 N1 80.97(17) .
O1' Bi1 N1 79.41(17) .
O2' Bi1 N1 80.66(15) .
O1 Bi1 N1 80.92(18) .
C11 O1 Bi1 133.1(6) .
C3 N1 C1' 125.0(7) .
C3 N1 C1 112.3(7) .
C1' N1 C1 81.8(5) .
C3 N1 C2' 21.5(4) .
C1' N1 C2' 109.7(6) .
C1 N1 C2' 129.0(6) .
C3 N1 C3' 86.5(6) .
C1' N1 C3' 110.0(5) .
C1 N1 C3' 30.3(4) .
C2' N1 C3' 106.8(5) .
C3 N1 C2 108.5(6) .
C1' N1 C2 27.1(4) .
C1 N1 C2 108.5(5) .
C2' N1 C2 88.8(6) .
C3' N1 C2 134.7(5) .
C3 N1 Bi1 111.3(6) .
C1' N1 Bi1 112.5(4) .
C1 N1 Bi1 109.6(4) .
C2' N1 Bi1 110.5(5) .
C3' N1 Bi1 107.1(3) .
C2 N1 Bi1 106.4(4) .
N1 C1 C16 115.0(7) .
N1 C1' C16' 115.2(6) .
C21 O2 Bi1 131.0(5) .
C31 O3 Bi1 132.2(5) .
C26' C2' N1 112.2(8) .
O1 C11 C16 118.3(8) .
O1 C11 C12 122.7(7) .
C16 C11 C12 118.4(7) .
C13 C12 C11' 113.4(5) .
C13 C12 C11 116.6(5) .
C11' C12 C11 34.4(4) .
C13 C12 C17 123.0(4) .
C11' C12 C17 121.2(5) .
C11 C12 C17 117.3(5) .
C14 C13 C12 125.4(4) .
C13 C14 C15' 118.2(5) .
C13 C14 C15 113.3(5) .
C15' C14 C15 34.0(4) .
C13 C14 C18 122.5(4) .
C15' C14 C18 116.9(5) .
C15 C14 C18 121.4(6) .
C16 C15 C14 123.4(9) .
C15 C16 C11 119.7(8) .
C15 C16 C1 120.9(8) .
C11 C16 C1 119.4(7) .
C52 C17 C51 108.1(6) .
C52 C17 C12 109.6(5) .
C51 C17 C12 111.8(4) .
C52 C17 C53 109.9(5) .
C51 C17 C53 106.9(5) .
C12 C17 C53 110.5(5) .
C55 C18 C56' 132.9(10) .
C55 C18 C54 109.6(10) .
C56' C18 C54 50.5(10) .
C55 C18 C14 113.6(7) .
C56' C18 C14 113.5(9) .
C54 C18 C14 113.3(6) .
C55 C18 C55' 41.3(9) .
C56' C18 C55' 113.6(12) .
C54 C18 C55' 131.1(8) .
C14 C18 C55' 115.0(6) .
C55 C18 C56 107.6(11) .
C56' C18 C56 58.2(11) .
C54 C18 C56 107.4(9) .
C14 C18 C56 104.9(7) .
C55' C18 C56 67.5(10) .
C55 C18 C54' 63.6(10) .
C56' C18 C54' 105.1(13) .
C54 C18 C54' 55.8(9) .
C14 C18 C54' 104.8(6) .
C55' C18 C54' 103.4(10) .
C56 C18 C54' 150.0(8) .
O2 C21 C26 118.6(8) .
O2 C21 C22 123.7(7) .
C26 C21 C22 117.3(8) .
C23 C22 C21' 114.3(5) .
C23 C22 C21 115.2(5) .
C21' C22 C21 39.4(4) .
C23 C22 C27 123.0(5) .
C21' C22 C27 118.7(5) .
C21 C22 C27 118.5(5) .
C22 C23 C24 125.9(5) .
C23 C24 C25' 115.3(5) .
C23 C24 C25 113.4(5) .
C25' C24 C25 40.3(5) .
C23 C24 C28 123.2(4) .
C25' C24 C28 118.5(5) .
C25 C24 C28 118.7(5) .
C26 C25 C24 122.2(8) .
C25 C26 C21 121.1(8) .
C25 C26 C2 120.2(8) .
C21 C26 C2 118.7(8) .
C58 C27 C22 113.7(5) .
C58 C27 C59 112.3(6) .
C22 C27 C59 109.8(4) .
C58 C27 C57 109.5(6) .
C22 C27 C57 108.8(5) .
C59 C27 C57 102.1(5) .
C60' C28 C62 132.6(10) .
C60' C28 C61' 109.3(12) .
C62 C28 C61' 61.2(14) .
C60' C28 C60 44.3(8) .
C62 C28 C60 111.9(14) .
C61' C28 C60 141.2(10) .
C60' C28 C24 113.6(7) .
C62 C28 C24 113.5(8) .
C61' C28 C24 107.0(9) .
C60 C28 C24 110.1(7) .
C60' C28 C62' 113.3(15) .
C62 C28 C62' 46.9(14) .
C61' C28 C62' 107.8(15) .
C60 C28 C62' 72.8(14) .
C24 C28 C62' 105.6(9) .
C60' C28 C61 62.0(10) .
C62 C28 C61 106.2(14) .
C61' C28 C61 50.6(10) .
C60 C28 C61 104.8(9) .
C24 C28 C61 109.9(8) .
C62' C28 C61 142.6(11) .
O3 C31 C36 119.2(8) .
O3 C31 C32 120.7(7) .
C36 C31 C32 120.0(7) .
C33 C32 C31 114.3(5) .
C33 C32 C31' 116.5(4) .
C31 C32 C31' 36.5(4) .
C33 C32 C37 123.2(4) .
C31 C32 C37 118.6(5) .
C31' C32 C37 118.0(5) .
C32 C33 C34 125.9(4) .
C33 C34 C35 115.1(6) .
C33 C34 C35' 113.7(5) .
C35 C34 C35' 35.8(5) .
C33 C34 C38 123.0(4) .
C35 C34 C38 117.5(6) .
C35' C34 C38 121.4(5) .
C36 C35 C34 119.8(8) .
C35 C36 C31 121.3(8) .
C35 C36 C3 119.6(9) .
C31 C36 C3 118.9(9) .
C63 C37 C32 110.7(4) .
C63 C37 C65 106.2(5) .
C32 C37 C65 110.4(4) .
C63 C37 C64 109.3(5) .
C32 C37 C64 109.9(4) .
C65 C37 C64 110.3(6) .
C67 C38 C68 112.9(12) .
C67 C38 C66 105.1(10) .
C68 C38 C66 103.7(13) .
C67 C38 C34 114.2(6) .
C68 C38 C34 111.3(5) .
C66 C38 C34 108.8(8) .
C42 C41 C42 118.4(7) 2
C42 C41 C45 120.8(4) 2
C42 C41 C45 120.8(4) .
C43 C42 C41 120.4(5) .
C42 C43 C44 120.7(6) .
C43 C44 C43 119.4(8) 2
C11' O1' Bi1 135.5(5) .
C21' O2' Bi1 131.8(4) .
C31' O3' Bi1 130.8(5) .
O1' C11' C16' 119.4(7) .
O1' C11' C12 120.0(7) .
C16' C11' C12 120.4(6) .
C16' C15' C14 118.8(7) .
C15' C16' C11' 121.5(7) .
C15' C16' C1' 119.8(7) .
C11' C16' C1' 118.4(7) .
O2' C21' C26' 118.0(6) .
O2' C21' C22 120.0(6) .
C26' C21' C22 121.8(6) .
C26' C25' C24 120.1(6) .
C25' C26' C21' 119.7(6) .
C25' C26' C2' 121.1(8) .
C21' C26' C2' 119.1(8) .
O3' C31' C36' 119.6(7) .
O3' C31' C32 122.8(6) .
C36' C31' C32 117.4(6) .
C36' C35' C34 123.3(7) .
C35' C36' C31' 120.7(7) .
C35' C36' C3' 121.2(6) .
C31' C36' C3' 117.9(7) .
C36' C3' N1 113.0(6) .
C26 C2 N1 112.6(7) .
N1 C3 C36 113.4(10) .

loop_
_geom_bond_atom_site_label_1
_geom_bond_atom_site_label_2
_geom_bond_distance
_geom_bond_site_symmetry_2
Bi1 O2 2.126(7) .
Bi1 O3' 2.158(5) .
Bi1 O3 2.179(6) .
Bi1 O1' 2.185(5) .
Bi1 O2' 2.193(6) .
Bi1 O1 2.214(6) .
Bi1 N1 2.360(3) .
O1 C11 1.347(10) .
N1 C3 1.468(15) .
N1 C1' 1.475(8) .
N1 C1 1.493(9) .
N1 C2' 1.512(13) .
N1 C3' 1.542(8) .
N1 C2 1.546(10) .
C1 C16 1.497(13) .
C1' C16' 1.502(11) .
O2 C21 1.360(11) .
O3 C31 1.338(11) .
C2' C26' 1.493(11) .
C11 C16 1.397(12) .
C11 C12 1.479(10) .
C12 C13 1.391(6) .
C12 C11' 1.461(9) .
C12 C17 1.531(7) .
C13 C14 1.376(7) .
C14 C15' 1.408(9) .
C14 C15 1.450(11) .
C14 C18 1.520(6) .
C15 C16 1.397(12) .
C17 C52 1.523(9) .
C17 C51 1.528(7) .
C17 C53 1.543(10) .
C18 C55 1.459(16) .
C18 C56' 1.47(2) .
C18 C54 1.485(12) .
C18 C55' 1.541(15) .
C18 C56 1.582(14) .
C18 C54' 1.633(18) .
C21 C26 1.413(12) .
C21 C22 1.503(10) .
C22 C23 1.379(7) .
C22 C21' 1.434(8) .
C22 C27 1.519(7) .
C23 C24 1.383(7) .
C24 C25' 1.446(9) .
C24 C25 1.455(11) .
C24 C28 1.528(7) .
C25 C26 1.376(13) .
C26 C2 1.487(13) .
C27 C58 1.480(8) .
C27 C59 1.527(9) .
C27 C57 1.542(8) .
C28 C60' 1.479(19) .
C28 C62 1.492(16) .
C28 C61' 1.510(18) .
C28 C60 1.524(15) .
C28 C62' 1.55(2) .
C28 C61 1.577(17) .
C31 C36 1.416(11) .
C31 C32 1.426(10) .
C32 C33 1.366(7) .
C32 C31' 1.497(9) .
C32 C37 1.532(6) .
C33 C34 1.394(6) .
C34 C35 1.424(11) .
C34 C35' 1.441(10) .
C34 C38 1.513(7) .
C35 C36 1.371(13) .
C36 C3 1.495(14) .
C37 C63 1.523(7) .
C37 C65 1.532(7) .
C37 C64 1.534(8) .
C38 C67 1.479(12) .
C38 C68 1.483(11) .
C38 C66 1.490(15) .
C41 C42 1.390(6) 2
C41 C42 1.390(6) .
C41 C45 1.479(11) .
C42 C43 1.372(9) .
C43 C44 1.373(8) .
C44 C43 1.373(8) 2
O1' C11' 1.355(9) .
O2' C21' 1.362(9) .
O3' C31' 1.338(9) .
C11' C16' 1.399(11) .
C15' C16' 1.390(10) .
C21' C26' 1.402(10) .
C25' C26' 1.393(10) .
C31' C36' 1.414(9) .
C35' C36' 1.372(11) .
C36' C3' 1.496(11) .
